data_4020629
loop_
_publ_author_name
'Li-Xiong Shao'
'Min Shi'

_publ_section_title
;
 Facile Synthesis of 2-Alkynyl Buta-1,3-dienes
 via Sonogashira Cross-Coupling Methodology
;
_journal_name_full 'Journal of Organic Chemistry'
_journal_page_first 8635
_journal_page_last 8637
_journal_paper_doi 10.1021/jo051434l
_journal_volume 70
_journal_year 2005
_chemical_formula_sum 'C24 H18'
_chemical_formula_weight 306.38
_space_group_IT_number 2
_symmetry_cell_setting triclinic
_symmetry_space_group_name_Hall '-P 1'
_symmetry_space_group_name_H-M 'P -1'
_cell_angle_alpha 117.681(3)
_cell_angle_beta 99.163(4)
_cell_angle_gamma 108.395(4)
_cell_formula_units_Z 2
_cell_length_a 9.8838(18)
_cell_length_b 10.5056(18)
_cell_length_c 10.8938(19)
_cell_measurement_temperature 293(2)
_cell_volume 885.3(3)
_diffrn_ambient_temperature 293(2)
_exptl_crystal_density_diffrn 1.149
_cod_depositor_comments
;
The following automatic conversions were performed:
'_symmetry_cell_setting' value 'Triclinic' changed to 'triclinic'
according to '/home/saulius/struct/CIF-dictionaries/cif_core.dic'
dictionary named 'cif_core.dic' version 2.4.1 from 2010-06-29.

Automatic conversion script
Id: cif_fix_enum 1527 2010-12-29 10:47:43Z saulius 
;
_cod_database_code 4020629

loop_
_symmetry_equiv_pos_as_xyz
'x, y, z'
'-x, -y, -z'

loop_
_atom_site_label
_atom_site_type_symbol
_atom_site_fract_x
_atom_site_fract_y
_atom_site_fract_z
_atom_site_U_iso_or_equiv
_atom_site_adp_type
_atom_site_occupancy
_atom_site_symmetry_multiplicity
_atom_site_calc_flag
_atom_site_refinement_flags
_atom_site_disorder_assembly
_atom_site_disorder_group
C1 C 1.1245(4) 1.3953(4) 0.2519(4) 0.0891(9) Uani 1 1 d . . .
C2 C 1.2472(4) 1.5454(4) 0.3378(4) 0.1073(11) Uani 1 1 d . . .
C3 C 1.2968(4) 1.6301(4) 0.2773(5) 0.1043(11) Uani 1 1 d . . .
C4 C 1.2269(4) 1.5657(4) 0.1304(5) 0.0999(10) Uani 1 1 d . . .
C5 C 1.1047(3) 1.4142(3) 0.0421(3) 0.0788(8) Uani 1 1 d . . .
C6 C 1.0513(3) 1.3286(3) 0.1031(3) 0.0629(7) Uani 1 1 d . . .
C7 C 0.9211(3) 1.1729(3) 0.0138(3) 0.0669(7) Uani 1 1 d . . .
C8 C 0.8152(3) 1.0448(3) -0.0520(3) 0.0617(6) Uani 1 1 d . . .
C9 C 0.6840(2) 0.8889(3) -0.1374(3) 0.0583(6) Uani 1 1 d . . .
C10 C 0.6380(3) 0.8042(4) -0.2989(3) 0.0770(8) Uani 1 1 d . . .
C11 C 0.6965(4) 0.8637(5) -0.3713(4) 0.1023(10) Uani 1 1 d D . .
C12 C 0.6106(2) 0.8271(2) -0.0678(2) 0.0538(6) Uani 1 1 d . . .
C13 C 0.6689(3) 0.9059(2) 0.0958(2) 0.0515(6) Uani 1 1 d . . .
C14 C 0.5694(3) 0.9229(3) 0.1726(3) 0.0613(7) Uani 1 1 d . . .
C15 C 0.6215(4) 0.9975(3) 0.3249(3) 0.0759(8) Uani 1 1 d D . .
C16 C 0.7727(4) 1.0540(3) 0.4021(3) 0.0807(8) Uani 1 1 d D . .
C17 C 0.8734(3) 1.0367(3) 0.3290(3) 0.0761(8) Uani 1 1 d D . .
C18 C 0.8211(3) 0.9629(3) 0.1765(3) 0.0632(7) Uani 1 1 d . . .
C19 C 0.4653(3) 0.6760(2) -0.1519(2) 0.0544(6) Uani 1 1 d . . .
C20 C 0.3340(3) 0.6603(3) -0.2368(3) 0.0779(8) Uani 1 1 d . . .
C21 C 0.1993(4) 0.5195(4) -0.3094(3) 0.0938(10) Uani 1 1 d . . .
C22 C 0.1951(4) 0.3940(4) -0.2986(3) 0.0932(10) Uani 1 1 d D . .
C23 C 0.3247(4) 0.4085(3) -0.2156(3) 0.0911(10) Uani 1 1 d . . .
C24 C 0.4576(3) 0.5481(3) -0.1418(3) 0.0698(7) Uani 1 1 d . . .
H1 H 1.096(3) 1.339(3) 0.298(3) 0.101(9) Uiso 1 1 d . . .
H2 H 1.293(3) 1.588(3) 0.443(3) 0.133(12) Uiso 1 1 d . . .
H3 H 1.381(3) 1.730(3) 0.334(3) 0.131(12) Uiso 1 1 d . . .
H4 H 1.259(3) 1.620(3) 0.081(3) 0.106(10) Uiso 1 1 d . . .
H5 H 1.047(2) 1.369(2) -0.059(2) 0.080(8) Uiso 1 1 d . . .
H6 H 0.559(2) 0.698(2) -0.351(2) 0.067(7) Uiso 1 1 d . . .
H7 H 0.777(3) 0.975(2) -0.316(3) 0.158(15) Uiso 1 1 d D . .
H8 H 0.664(3) 0.797(3) -0.4720(19) 0.114(11) Uiso 1 1 d D . .
H9 H 0.461(2) 0.885(2) 0.121(2) 0.058(6) Uiso 1 1 d . . .
H10 H 0.548(2) 1.011(2) 0.374(2) 0.082(8) Uiso 1 1 d D . .
H11 H 0.811(2) 1.101(2) 0.5018(18) 0.084(8) Uiso 1 1 d D . .
H12 H 0.984(2) 1.075(3) 0.381(3) 0.110(10) Uiso 1 1 d D . .
H13 H 0.893(2) 0.952(2) 0.127(2) 0.061(7) Uiso 1 1 d . . .
H14 H 0.336(3) 0.749(3) -0.243(3) 0.104(9) Uiso 1 1 d . . .
H15 H 0.115(3) 0.524(3) -0.360(3) 0.106(10) Uiso 1 1 d . . .
H16 H 0.099(2) 0.297(2) -0.349(2) 0.109(9) Uiso 1 1 d D . .
H17 H 0.319(3) 0.320(3) -0.208(3) 0.108(9) Uiso 1 1 d . . .
H18 H 0.554(2) 0.564(2) -0.081(2) 0.068(7) Uiso 1 1 d . . .

loop_
_atom_site_aniso_label
_atom_site_aniso_U_11
_atom_site_aniso_U_22
_atom_site_aniso_U_33
_atom_site_aniso_U_23
_atom_site_aniso_U_13
_atom_site_aniso_U_12
C1 0.090(2) 0.086(2) 0.083(2) 0.048(2) 0.0310(19) 0.0272(18)
C2 0.093(3) 0.103(3) 0.079(3) 0.035(2) 0.017(2) 0.022(2)
C3 0.082(3) 0.070(2) 0.105(3) 0.024(2) 0.029(2) 0.011(2)
C4 0.095(3) 0.070(2) 0.124(3) 0.057(2) 0.041(2) 0.0188(19)
C5 0.076(2) 0.0662(18) 0.084(2) 0.0436(17) 0.0251(17) 0.0184(16)
C6 0.0581(16) 0.0577(16) 0.0738(19) 0.0374(15) 0.0266(14) 0.0234(13)
C7 0.0639(17) 0.0655(17) 0.0796(18) 0.0452(15) 0.0329(14) 0.0261(15)
C8 0.0600(17) 0.0652(16) 0.0706(17) 0.0438(14) 0.0298(13) 0.0265(14)
C9 0.0579(16) 0.0615(15) 0.0574(16) 0.0352(13) 0.0208(12) 0.0248(13)
C10 0.077(2) 0.086(2) 0.067(2) 0.0454(18) 0.0249(16) 0.0286(18)
C11 0.102(3) 0.133(3) 0.075(3) 0.064(3) 0.040(2) 0.041(3)
C12 0.0552(15) 0.0484(13) 0.0557(15) 0.0291(12) 0.0173(12) 0.0214(12)
C13 0.0563(15) 0.0340(12) 0.0562(15) 0.0243(11) 0.0181(13) 0.0130(11)
C14 0.0609(18) 0.0496(15) 0.0661(19) 0.0310(13) 0.0229(15) 0.0178(13)
C15 0.089(2) 0.0593(17) 0.066(2) 0.0291(15) 0.0374(18) 0.0233(16)
C16 0.091(2) 0.0658(18) 0.0499(19) 0.0247(15) 0.0140(18) 0.0127(16)
C17 0.070(2) 0.0739(18) 0.0555(19) 0.0296(15) 0.0111(16) 0.0148(16)
C18 0.0579(18) 0.0589(15) 0.0592(18) 0.0287(13) 0.0183(14) 0.0181(13)
C19 0.0560(16) 0.0478(14) 0.0501(14) 0.0241(11) 0.0169(12) 0.0182(12)
C20 0.0626(19) 0.0692(19) 0.081(2) 0.0393(16) 0.0055(15) 0.0188(16)
C21 0.066(2) 0.096(3) 0.081(2) 0.0365(19) 0.0059(17) 0.022(2)
C22 0.078(2) 0.074(2) 0.0602(19) 0.0200(16) 0.0087(16) -0.0061(19)
C23 0.114(3) 0.0484(17) 0.068(2) 0.0257(15) 0.0154(18) 0.0086(18)
C24 0.078(2) 0.0487(15) 0.0585(17) 0.0253(13) 0.0073(14) 0.0170(15)

loop_
_geom_bond_atom_site_label_1
_geom_bond_atom_site_label_2
_geom_bond_distance
_geom_bond_site_symmetry_2
_geom_bond_publ_flag
C1 C6 1.377(3) . ?
C1 C2 1.377(4) . ?
C1 H1 0.95(2) . ?
C2 C3 1.356(5) . ?
C2 H2 0.97(3) . ?
C3 C4 1.357(4) . ?
C3 H3 0.93(3) . ?
C4 C5 1.383(4) . ?
C4 H4 0.96(2) . ?
C5 C6 1.377(3) . ?
C5 H5 0.95(2) . ?
C6 C7 1.440(3) . ?
C7 C8 1.181(3) . ?
C8 C9 1.446(3) . ?
C9 C12 1.363(3) . ?
C9 C10 1.459(3) . ?
C10 C11 1.313(4) . ?
C10 H6 0.949(18) . ?
C11 H7 0.986(17) . ?
C11 H8 0.910(16) . ?
C12 C13 1.481(3) . ?
C12 C19 1.488(3) . ?
C13 C18 1.384(3) . ?
C13 C14 1.390(3) . ?
C14 C15 1.377(3) . ?
C14 H9 0.975(17) . ?
C15 C16 1.368(4) . ?
C15 H10 0.981(15) . ?
C16 C17 1.375(4) . ?
C16 H11 0.905(15) . ?
C17 C18 1.380(3) . ?
C17 H12 0.996(16) . ?
C18 H13 0.963(18) . ?
C19 C24 1.378(3) . ?
C19 C20 1.381(3) . ?
C20 C21 1.386(4) . ?
C20 H14 0.96(2) . ?
C21 C22 1.366(4) . ?
C21 H15 0.95(2) . ?
C22 C23 1.364(4) . ?
C22 H16 0.968(16) . ?
C23 C24 1.369(3) . ?
C23 H17 0.96(2) . ?
C24 H18 0.985(18) . ?

loop_
_cod_related_entry_id
_cod_related_entry_database
_cod_related_entry_code
1 ChemSpider 9682590
